data_4517229
loop_
_publ_author_name
'Alice Heskia'
'Thierry Maris'
'James D. Wuest'

_publ_section_title
;
 Foiling Normal Patterns of Crystallization by Design. Polymorphism of
 Phosphangulene Chalcogenides
;
_journal_name_full 'Cryst. Growth & Design'
_journal_page_first 5390
_journal_page_last 5406
_journal_paper_doi 10.1021/acs.cgd.9b00907
_journal_volume 19
_journal_year 2019
_chemical_formula_moiety 'C18 H9 O4 P'
_chemical_formula_sum 'C18 H9 O4 P'
_chemical_formula_weight 320.22
_chemical_name_common 'phosphangulene oxide'
_chemical_name_systematic 4,8,12-Trioxa-12c-oxophospha-4,8,12,12c-tetrahydrodibenzo(cd,mn)pyrene
_space_group_crystal_system orthorhombic
_space_group_IT_number 29
_space_group_name_Hall 'P 2c -2ac'
_space_group_name_H-M_alt 'P c a 21'
_atom_sites_solution_hydrogens geom
_atom_sites_solution_primary dual
_audit_contact_author_name
;
;
_audit_creation_date 2018-10-17
_audit_creation_method
;
Olex2 1.2
(compiled 2018.05.29 svn.r3508 for OlexSys, GUI svn.r5506)
;
_cell_angle_alpha 90
_cell_angle_beta 90
_cell_angle_gamma 90
_cell_formula_units_Z 16
_cell_length_a 11.6101(3)
_cell_length_b 16.6814(5)
_cell_length_c 28.2286(8)
_cell_measurement_reflns_used 9994
_cell_measurement_temperature 150
_cell_measurement_theta_max 58.412
_cell_measurement_theta_min 2.724
_cell_volume 5467.1(3)
_computing_cell_refinement
;
SAINT (2013) V8.38A; Integration Software for Single Crystal Data.
Bruker AXS Inc., Madison, WI 53719-1173.
;
_computing_data_collection
;
APEX 2 (2013) Bruker AXS Inc., Madison, WI 53719-1173.
;
_computing_data_reduction
;
SAINT (2013) V8.38A; Integration Software for Single Crystal Data.
Bruker AXS Inc., Madison, WI 53719-1173.
;
_computing_molecular_graphics 'Olex2 (Dolomanov et al., 2009)'
_computing_publication_material 'Olex2 (Dolomanov et al., 2009)'
_computing_structure_refinement 'XL (Sheldrick, 2008)'
_computing_structure_solution 'XT (Sheldrick, 2015)'
_diffrn_ambient_temperature 150
_diffrn_detector 'CMOS Area detector'
_diffrn_detector_area_resol_mean 10.24
_diffrn_detector_type 'Bruker Photon 100 CMOS Detector'
_diffrn_measured_fraction_theta_full 0.999
_diffrn_measured_fraction_theta_max 0.994
_diffrn_measurement_device 'k-geometry diffractometer'
_diffrn_measurement_device_type 'Bruker Venture Metaljet'
_diffrn_measurement_method '\w and \f scans'
_diffrn_radiation_collimation 'Focusing mirrors'
_diffrn_radiation_monochromator 'Helios MX Mirror Optics'
_diffrn_radiation_probe x-ray
_diffrn_radiation_type GaK\a
_diffrn_radiation_wavelength 1.34139
_diffrn_reflns_av_R_equivalents 0.0399
_diffrn_reflns_av_unetI/netI 0.0294
_diffrn_reflns_Laue_measured_fraction_full 0.999
_diffrn_reflns_Laue_measured_fraction_max 0.994
_diffrn_reflns_limit_h_max 14
_diffrn_reflns_limit_h_min -13
_diffrn_reflns_limit_k_max 19
_diffrn_reflns_limit_k_min -21
_diffrn_reflns_limit_l_max 35
_diffrn_reflns_limit_l_min -35
_diffrn_reflns_number 64961
_diffrn_reflns_point_group_measured_fraction_full 0.999
_diffrn_reflns_point_group_measured_fraction_max 0.990
_diffrn_reflns_theta_full 53.594
_diffrn_reflns_theta_max 58.716
_diffrn_reflns_theta_min 2.304
_diffrn_source 'Metal Jet'
_diffrn_source_target Ga
_diffrn_source_type 'Gallium Liquid Metal Jet Source'
_exptl_absorpt_coefficient_mu 1.279
_exptl_absorpt_correction_T_max 0.7515
_exptl_absorpt_correction_T_min 0.5785
_exptl_absorpt_correction_type multi-scan
_exptl_absorpt_process_details
;
SADABS-2016/2 (Bruker,2016/2) was used for absorption correction.
wR2(int) was 0.1251 before and 0.0643 after correction.
The Ratio of minimum to maximum transmission is 0.7698.
The \l/2 correction factor is Not present.
;
_exptl_crystal_colour 'clear light colourless'
_exptl_crystal_colour_lustre clear
_exptl_crystal_colour_modifier light
_exptl_crystal_colour_primary colourless
_exptl_crystal_density_diffrn 1.556
_exptl_crystal_description Block
_exptl_crystal_F_000 2624
_exptl_crystal_size_max 0.45
_exptl_crystal_size_mid 0.15
_exptl_crystal_size_min 0.09
_refine_diff_density_max 0.590
_refine_diff_density_min -0.391
_refine_diff_density_rms 0.081
_refine_ls_abs_structure_details
;
 Flack x determined using 4941 quotients [(I+)-(I-)]/[(I+)+(I-)]
 (Parsons, Flack and Wagner, Acta Cryst. B69 (2013) 249-259).
;
_refine_ls_abs_structure_Flack 0.006(17)
_refine_ls_extinction_coef 0.00061(10)
_refine_ls_extinction_expression Fc^*^=kFc[1+0.001xFc^2^\l^3^/sin(2\q)]^-1/4^
_refine_ls_extinction_method 'SHELXL-2018/3 (Sheldrick 2018)'
_refine_ls_goodness_of_fit_ref 1.026
_refine_ls_hydrogen_treatment constr
_refine_ls_matrix_type full
_refine_ls_number_parameters 830
_refine_ls_number_reflns 11716
_refine_ls_number_restraints 1
_refine_ls_restrained_S_all 1.026
_refine_ls_R_factor_all 0.0519
_refine_ls_R_factor_gt 0.0475
_refine_ls_shift/su_max 0.000
_refine_ls_shift/su_mean 0.000
_refine_ls_structure_factor_coef Fsqd
_refine_ls_weighting_details 'w=1/[\s^2^(Fo^2^)+(0.0723P)^2^+4.3282P] where P=(Fo^2^+2Fc^2^)/3'
_refine_ls_weighting_scheme calc
_refine_ls_wR_factor_gt 0.1217
_refine_ls_wR_factor_ref 0.1266
_reflns_Friedel_coverage 0.949
_reflns_Friedel_fraction_full 0.999
_reflns_Friedel_fraction_max 0.986
_reflns_number_gt 10862
_reflns_number_total 11716
_reflns_threshold_expression 'I > 2\s(I)'
_cod_data_source_file phango_d_jw21112.cif
_cod_data_source_block jw21112
_cod_depositor_comments
;
The following automatic conversions were performed:

data item '_diffrn_radiation_probe' value 'X-ray' was changed to
'x-ray' in accordance with the built-in table derived from the CIF
Core dictionary named 'cif_core.dic' version 2.4.5 last updated on
2014-11-21.

Automatic conversion script
Id: cif_fix_values 6909 2019-04-08 15:41:33Z antanas 
;
_cod_database_code 4517229

loop_
_space_group_symop_id
_space_group_symop_operation_xyz
1 'x, y, z'
2 '-x, -y, z+1/2'
3 'x+1/2, -y, z'
4 '-x+1/2, y, z+1/2'

loop_
_atom_site_label
_atom_site_type_symbol
_atom_site_fract_x
_atom_site_fract_y
_atom_site_fract_z
_atom_site_U_iso_or_equiv
_atom_site_adp_type
_atom_site_occupancy
_atom_site_site_symmetry_order
_atom_site_calc_flag
_atom_site_refinement_flags_posn
_atom_site_refinement_flags_adp
_atom_site_refinement_flags_occupancy
_atom_site_disorder_assembly
_atom_site_disorder_group
P1A P 0.17132(9) 0.87722(6) 0.35137(4) 0.0275(2) Uani 1 1 d . . . . .
O1A O -0.0387(3) 0.97407(18) 0.37424(12) 0.0337(7) Uani 1 1 d . . . . .
O2A O 0.3009(3) 0.85182(18) 0.44179(11) 0.0319(6) Uani 1 1 d . . . . .
O3A O 0.0899(3) 0.71615(18) 0.31814(11) 0.0334(7) Uani 1 1 d . . . . .
O4A O 0.2419(3) 0.91741(19) 0.31531(12) 0.0380(7) Uani 1 1 d . . . . .
C1A C 0.1442(4) 0.9259(2) 0.40516(15) 0.0288(9) Uani 1 1 d . . . . .
C2A C 0.0438(4) 0.9712(3) 0.41020(16) 0.0297(9) Uani 1 1 d . . . . .
C3A C 0.0242(4) 1.0127(3) 0.45206(17) 0.0328(9) Uani 1 1 d . . . . .
H3A H -0.039932 1.045524 0.455590 0.039 Uiso 1 1 calc R . . . .
C4A C 0.1037(4) 1.0036(3) 0.48859(16) 0.0345(9) Uani 1 1 d . . . . .
H4A H 0.093331 1.033498 0.516058 0.041 Uiso 1 1 calc R . . . .
C5A C 0.1983(4) 0.9518(3) 0.48621(16) 0.0317(9) Uani 1 1 d . . . . .
H5A H 0.248039 0.945142 0.511745 0.038 Uiso 1 1 calc R . . . .
C6A C 0.2146(3) 0.9109(2) 0.44405(15) 0.0280(8) Uani 1 1 d . . . . .
C7A C 0.2133(4) 0.7841(3) 0.37488(16) 0.0298(9) Uani 1 1 d . . . . .
C8A C 0.2771(4) 0.7818(3) 0.41659(17) 0.0322(9) Uani 1 1 d . . . . .
C9A C 0.3164(5) 0.7094(3) 0.4338(2) 0.0439(12) Uani 1 1 d . . . . .
H9A H 0.361801 0.706694 0.460943 0.053 Uiso 1 1 calc R . . . .
C10A C 0.2854(5) 0.6406(3) 0.4089(2) 0.0509(14) Uani 1 1 d . . . . .
H10A H 0.316508 0.591852 0.418534 0.061 Uiso 1 1 calc R . . . .
C11A C 0.2105(4) 0.6408(3) 0.3705(2) 0.0414(11) Uani 1 1 d . . . . .
H11A H 0.186801 0.593390 0.356228 0.050 Uiso 1 1 calc R . . . .
C12A C 0.1731(4) 0.7141(3) 0.35454(17) 0.0310(9) Uani 1 1 d . . . . .
C13A C 0.0285(4) 0.8518(3) 0.33741(15) 0.0283(8) Uani 1 1 d . . . . .
C14A C -0.0594(4) 0.9048(2) 0.34763(15) 0.0297(8) Uani 1 1 d . . . . .
C15A C -0.1699(4) 0.8888(3) 0.33221(17) 0.0324(9) Uani 1 1 d . . . . .
H15A H -0.229250 0.925387 0.336836 0.039 Uiso 1 1 calc R . . . .
C16A C -0.1894(4) 0.8161(3) 0.30955(16) 0.0330(9) Uani 1 1 d . . . . .
H16A H -0.262178 0.806248 0.297026 0.040 Uiso 1 1 calc R . . . .
C17A C -0.1054(4) 0.7575(3) 0.30475(15) 0.0318(9) Uani 1 1 d . . . . .
H17A H -0.122766 0.707738 0.291741 0.038 Uiso 1 1 calc R . . . .
C18A C 0.0050(4) 0.7754(3) 0.31988(15) 0.0299(9) Uani 1 1 d . . . . .
P1B P 0.65138(10) 0.63232(7) 0.39655(4) 0.0308(2) Uani 1 1 d . . . . .
O1B O 0.6173(3) 0.8074(2) 0.41483(12) 0.0380(7) Uani 1 1 d . . . . .
O2B O 0.5896(3) 0.60322(18) 0.29464(11) 0.0325(7) Uani 1 1 d . . . . .
O3B O 0.9033(3) 0.59850(19) 0.40640(11) 0.0364(7) Uani 1 1 d . . . . .
O4B O 0.5832(3) 0.5817(2) 0.42875(12) 0.0430(8) Uani 1 1 d . . . . .
C1B C 0.5817(4) 0.6998(3) 0.35873(16) 0.0304(9) Uani 1 1 d . . . . .
C2B C 0.5672(4) 0.7796(3) 0.37294(17) 0.0330(9) Uani 1 1 d . . . . .
C3B C 0.5073(4) 0.8324(3) 0.34423(19) 0.0385(10) Uani 1 1 d . . . . .
H3B H 0.493372 0.884802 0.353899 0.046 Uiso 1 1 calc R . . . .
C4B C 0.4684(4) 0.8048(3) 0.30041(19) 0.0383(10) Uani 1 1 d . . . . .
H4B H 0.424070 0.838971 0.281803 0.046 Uiso 1 1 calc R . . . .
C5B C 0.4930(4) 0.7283(3) 0.28328(18) 0.0343(9) Uani 1 1 d . . . . .
H5B H 0.469629 0.712346 0.253219 0.041 Uiso 1 1 calc R . . . .
C6B C 0.5540(4) 0.6768(3) 0.31285(17) 0.0319(9) Uani 1 1 d . . . . .
C7B C 0.7381(4) 0.5863(2) 0.35413(16) 0.0305(9) Uani 1 1 d . . . . .
C8B C 0.6969(4) 0.5741(2) 0.30838(16) 0.0308(9) Uani 1 1 d . . . . .
C9B C 0.7635(4) 0.5340(3) 0.27495(16) 0.0344(9) Uani 1 1 d . . . . .
H9B H 0.734797 0.522814 0.244902 0.041 Uiso 1 1 calc R . . . .
C10B C 0.8747(5) 0.5110(3) 0.28799(18) 0.0388(10) Uani 1 1 d . . . . .
H10B H 0.918615 0.481256 0.266774 0.047 Uiso 1 1 calc R . . . .
C11B C 0.9220(4) 0.5311(3) 0.33170(17) 0.0364(10) Uani 1 1 d . . . . .
H11B H 0.997729 0.517795 0.338916 0.044 Uiso 1 1 calc R . . . .
C12B C 0.8542(4) 0.5713(3) 0.36415(15) 0.0316(9) Uani 1 1 d . . . . .
C13B C 0.7545(4) 0.6984(3) 0.41981(15) 0.0309(9) Uani 1 1 d . . . . .
C14B C 0.7259(4) 0.7784(3) 0.42761(15) 0.0325(9) Uani 1 1 d . . . . .
C15B C 0.8052(4) 0.8302(3) 0.44744(16) 0.0349(9) Uani 1 1 d . . . . .
H15B H 0.785630 0.882946 0.454561 0.042 Uiso 1 1 calc R . . . .
C16B C 0.9153(4) 0.8010(3) 0.45641(16) 0.0359(10) Uani 1 1 d . . . . .
H16B H 0.967850 0.834298 0.471615 0.043 Uiso 1 1 calc R . . . .
C17B C 0.9502(4) 0.7240(3) 0.44356(17) 0.0350(10) Uani 1 1 d . . . . .
H17B H 1.025811 0.707174 0.448107 0.042 Uiso 1 1 calc R . . . .
C18B C 0.8689(4) 0.6733(3) 0.42387(15) 0.0308(9) Uani 1 1 d . . . . .
P1C P 0.47631(9) 0.37697(6) 0.64683(4) 0.0261(2) Uani 1 1 d . . . . .
O1C O 0.2683(3) 0.47429(18) 0.62110(12) 0.0332(7) Uani 1 1 d . . . . .
O2C O 0.3922(3) 0.21720(18) 0.68070(11) 0.0316(6) Uani 1 1 d . . . . .
O3C O 0.6101(3) 0.34923(18) 0.55778(11) 0.0311(6) Uani 1 1 d . . . . .
O4C O 0.5460(3) 0.41762(19) 0.68299(11) 0.0334(7) Uani 1 1 d . . . . .
C1C C 0.3340(4) 0.3527(3) 0.66029(15) 0.0285(8) Uani 1 1 d . . . . .
C2C C 0.2457(4) 0.4058(2) 0.64845(15) 0.0285(8) Uani 1 1 d . . . . .
C3C C 0.1339(4) 0.3911(3) 0.66316(16) 0.0327(9) Uani 1 1 d . . . . .
H3C H 0.075204 0.427930 0.657740 0.039 Uiso 1 1 calc R . . . .
C4C C 0.1131(4) 0.3188(3) 0.68648(16) 0.0346(10) Uani 1 1 d . . . . .
H4C H 0.039786 0.309575 0.698596 0.042 Uiso 1 1 calc R . . . .
C5C C 0.1968(4) 0.2597(3) 0.69251(15) 0.0322(9) Uani 1 1 d . . . . .
H5C H 0.178534 0.210264 0.705767 0.039 Uiso 1 1 calc R . . . .
C6C C 0.3079(4) 0.2770(3) 0.67812(15) 0.0287(8) Uani 1 1 d . . . . .
C7C C 0.5191(4) 0.2835(2) 0.62477(15) 0.0276(8) Uani 1 1 d . . . . .
C8C C 0.4761(4) 0.2139(2) 0.64574(16) 0.0281(8) Uani 1 1 d . . . . .
C9C C 0.5170(4) 0.1401(3) 0.63063(17) 0.0348(10) Uani 1 1 d . . . . .
H9C H 0.494108 0.093186 0.645748 0.042 Uiso 1 1 calc R . . . .
C10C C 0.5928(4) 0.1374(3) 0.59241(18) 0.0367(10) Uani 1 1 d . . . . .
H10C H 0.623180 0.088200 0.583240 0.044 Uiso 1 1 calc R . . . .
C11C C 0.6250(4) 0.2067(3) 0.56725(18) 0.0337(10) Uani 1 1 d . . . . .
H11C H 0.671682 0.203422 0.540541 0.040 Uiso 1 1 calc R . . . .
C12C C 0.5850(4) 0.2796(2) 0.58352(16) 0.0295(8) Uani 1 1 d . . . . .
C13C C 0.4529(3) 0.4246(2) 0.59244(15) 0.0271(8) Uani 1 1 d . . . . .
C14C C 0.3536(4) 0.4705(2) 0.58613(16) 0.0294(9) Uani 1 1 d . . . . .
C15C C 0.3386(4) 0.5130(3) 0.54439(17) 0.0331(9) Uani 1 1 d . . . . .
H15C H 0.275410 0.546547 0.540173 0.040 Uiso 1 1 calc R . . . .
C16C C 0.4206(4) 0.5039(3) 0.50915(16) 0.0347(9) Uani 1 1 d . . . . .
H16C H 0.414228 0.535176 0.482006 0.042 Uiso 1 1 calc R . . . .
C17C C 0.5123(4) 0.4502(3) 0.51232(16) 0.0326(9) Uani 1 1 d . . . . .
H17C H 0.562888 0.442910 0.487147 0.039 Uiso 1 1 calc R . . . .
C18C C 0.5254(4) 0.4083(2) 0.55416(15) 0.0281(8) Uani 1 1 d . . . . .
P1D P 0.95260(10) 0.13050(7) 0.60251(4) 0.0295(2) Uani 1 1 d . . . . .
O1D O 0.9158(3) 0.3031(2) 0.57997(13) 0.0403(8) Uani 1 1 d . . . . .
O2D O 1.2050(3) 0.09675(18) 0.59428(11) 0.0345(7) Uani 1 1 d . . . . .
O3D O 0.8888(3) 0.10563(18) 0.70469(11) 0.0322(7) Uani 1 1 d . . . . .
O4D O 0.8851(3) 0.0783(2) 0.57101(12) 0.0409(8) Uani 1 1 d . . . . .
C1D C 1.0556(4) 0.1949(3) 0.57828(15) 0.0303(9) Uani 1 1 d . . . . .
C2D C 1.0260(4) 0.2743(3) 0.56811(16) 0.0340(9) Uani 1 1 d . . . . .
C3D C 1.1051(5) 0.3250(3) 0.54791(17) 0.0393(11) Uani 1 1 d . . . . .
H3D H 1.084298 0.376447 0.538547 0.047 Uiso 1 1 calc R . . . .
C4D C 1.2172(5) 0.2974(3) 0.54179(16) 0.0386(11) Uani 1 1 d . . . . .
H4D H 1.270465 0.330550 0.526876 0.046 Uiso 1 1 calc R . . . .
C5D C 1.2528(4) 0.2219(3) 0.55717(16) 0.0350(9) Uani 1 1 d . . . . .
H5D H 1.329428 0.206130 0.554691 0.042 Uiso 1 1 calc R . . . .
C6D C 1.1705(4) 0.1711(3) 0.57628(15) 0.0328(9) Uani 1 1 d . . . . .
C7D C 1.0389(4) 0.0860(2) 0.64599(15) 0.0280(8) Uani 1 1 d . . . . .
C8D C 1.1546(4) 0.0704(3) 0.63642(15) 0.0318(9) Uani 1 1 d . . . . .
C9D C 1.2207(4) 0.0303(3) 0.66929(17) 0.0343(9) Uani 1 1 d . . . . .
H9D H 1.296512 0.016526 0.662503 0.041 Uiso 1 1 calc R . . . .
C10D C 1.1720(4) 0.0107(3) 0.71280(17) 0.0366(10) Uani 1 1 d . . . . .
H10D H 1.215030 -0.019115 0.734293 0.044 Uiso 1 1 calc R . . . .
C11D C 1.0609(4) 0.0344(3) 0.72522(15) 0.0333(9) Uani 1 1 d . . . . .
H11D H 1.031164 0.023350 0.755105 0.040 Uiso 1 1 calc R . . . .
C12D C 0.9964(4) 0.0748(2) 0.69170(16) 0.0290(8) Uani 1 1 d . . . . .
C13D C 0.8818(4) 0.1999(3) 0.63901(17) 0.0319(9) Uani 1 1 d . . . . .
C14D C 0.8695(4) 0.2787(3) 0.62374(17) 0.0338(10) Uani 1 1 d . . . . .
C15D C 0.8104(4) 0.3333(3) 0.65173(19) 0.0380(10) Uani 1 1 d . . . . .
H15D H 0.796160 0.384990 0.640934 0.046 Uiso 1 1 calc R . . . .
C16D C 0.7734(4) 0.3093(3) 0.69578(19) 0.0379(10) Uani 1 1 d . . . . .
H16D H 0.731341 0.345232 0.714072 0.045 Uiso 1 1 calc R . . . .
C17D C 0.7965(4) 0.2330(3) 0.71425(17) 0.0350(9) Uani 1 1 d . . . . .
H17D H 0.773256 0.218862 0.744648 0.042 Uiso 1 1 calc R . . . .
C18D C 0.8551(3) 0.1795(3) 0.68556(16) 0.0299(9) Uani 1 1 d . . . . .

loop_
_atom_site_aniso_label
_atom_site_aniso_U_11
_atom_site_aniso_U_22
_atom_site_aniso_U_33
_atom_site_aniso_U_23
_atom_site_aniso_U_13
_atom_site_aniso_U_12
P1A 0.0260(5) 0.0267(5) 0.0297(5) 0.0017(4) -0.0007(4) -0.0025(4)
O1A 0.0342(16) 0.0257(15) 0.0413(16) 0.0003(12) -0.0108(13) 0.0039(12)
O2A 0.0246(14) 0.0301(15) 0.0409(17) -0.0027(13) -0.0050(12) 0.0019(12)
O3A 0.0346(16) 0.0303(15) 0.0353(16) -0.0044(13) -0.0035(13) 0.0011(13)
O4A 0.0339(17) 0.0411(17) 0.0389(17) 0.0058(14) 0.0061(14) -0.0055(14)
C1A 0.027(2) 0.026(2) 0.033(2) 0.0000(16) 0.0004(16) -0.0047(15)
C2A 0.029(2) 0.025(2) 0.035(2) 0.0049(16) -0.0049(16) -0.0025(16)
C3A 0.031(2) 0.026(2) 0.042(2) -0.0029(18) -0.0015(18) 0.0016(16)
C4A 0.041(2) 0.026(2) 0.036(2) -0.0024(17) -0.0002(19) -0.0005(18)
C5A 0.031(2) 0.030(2) 0.034(2) 0.0004(17) -0.0032(17) -0.0030(18)
C6A 0.0233(18) 0.027(2) 0.034(2) 0.0025(16) 0.0005(16) -0.0018(15)
C7A 0.025(2) 0.031(2) 0.034(2) 0.0008(17) 0.0022(18) 0.0007(17)
C8A 0.023(2) 0.036(2) 0.038(2) -0.0025(18) -0.0002(18) 0.0003(17)
C9A 0.044(3) 0.037(3) 0.052(3) 0.000(2) -0.016(2) 0.011(2)
C10A 0.053(3) 0.034(3) 0.066(4) 0.000(2) -0.010(3) 0.017(2)
C11A 0.040(3) 0.029(2) 0.056(3) -0.006(2) -0.004(2) 0.007(2)
C12A 0.027(2) 0.032(2) 0.033(2) -0.0018(19) 0.0006(17) 0.0000(17)
C13A 0.028(2) 0.031(2) 0.026(2) 0.0046(16) -0.0014(15) -0.0033(16)
C14A 0.030(2) 0.0270(19) 0.032(2) 0.0065(17) -0.0041(17) -0.0013(16)
C15A 0.026(2) 0.037(2) 0.035(2) 0.0050(18) -0.0041(17) -0.0011(18)
C16A 0.029(2) 0.039(2) 0.031(2) 0.0070(18) -0.0052(17) -0.0075(18)
C17A 0.033(2) 0.033(2) 0.029(2) 0.0024(17) -0.0002(17) -0.0062(17)
C18A 0.033(2) 0.030(2) 0.0264(19) 0.0018(16) 0.0008(17) -0.0010(18)
P1B 0.0331(6) 0.0281(5) 0.0313(5) 0.0020(4) 0.0049(4) -0.0029(4)
O1B 0.0394(17) 0.0365(17) 0.0380(17) -0.0075(13) 0.0016(14) 0.0064(14)
O2B 0.0300(16) 0.0303(15) 0.0372(16) -0.0027(12) 0.0000(13) -0.0032(12)
O3B 0.0414(18) 0.0308(16) 0.0372(18) -0.0023(13) -0.0060(14) 0.0090(14)
O4B 0.0446(19) 0.0420(19) 0.0425(19) 0.0066(15) 0.0103(15) -0.0083(15)
C1B 0.0228(19) 0.029(2) 0.039(2) -0.0018(17) 0.0053(17) -0.0032(16)
C2B 0.026(2) 0.036(2) 0.038(2) -0.0050(18) 0.0058(17) 0.0001(18)
C3B 0.030(2) 0.033(2) 0.053(3) -0.003(2) 0.008(2) 0.0049(18)
C4B 0.027(2) 0.038(3) 0.050(3) 0.003(2) 0.001(2) 0.0032(18)
C5B 0.0206(19) 0.038(2) 0.045(3) 0.0009(19) 0.0005(18) -0.0005(17)
C6B 0.026(2) 0.030(2) 0.040(2) 0.0018(18) 0.0046(18) -0.0023(17)
C7B 0.035(2) 0.0209(18) 0.035(2) 0.0016(16) 0.0013(18) -0.0022(16)
C8B 0.032(2) 0.024(2) 0.036(2) 0.0012(17) 0.0021(18) -0.0022(16)
C9B 0.043(2) 0.027(2) 0.034(2) -0.0022(17) 0.0008(19) 0.0002(18)
C10B 0.043(3) 0.031(2) 0.043(3) -0.0032(19) 0.004(2) 0.005(2)
C11B 0.035(2) 0.030(2) 0.044(2) -0.0005(18) 0.000(2) 0.0074(19)
C12B 0.037(2) 0.023(2) 0.035(2) 0.0016(16) -0.0003(18) 0.0028(17)
C13B 0.036(2) 0.029(2) 0.027(2) -0.0013(16) 0.0046(18) -0.0024(18)
C14B 0.038(2) 0.031(2) 0.029(2) -0.0002(16) 0.0057(18) 0.0027(17)
C15B 0.045(3) 0.029(2) 0.030(2) -0.0027(17) 0.0050(19) -0.0033(19)
C16B 0.045(3) 0.033(2) 0.029(2) 0.0012(17) -0.0012(19) -0.0098(19)
C17B 0.033(2) 0.038(2) 0.034(2) 0.0047(19) -0.0001(18) -0.0025(19)
C18B 0.036(2) 0.026(2) 0.030(2) 0.0006(16) 0.0004(18) -0.0004(17)
P1C 0.0246(5) 0.0228(5) 0.0308(5) -0.0011(4) 0.0001(4) -0.0012(4)
O1C 0.0294(15) 0.0253(15) 0.0449(17) 0.0034(13) 0.0065(13) 0.0021(12)
O2C 0.0322(15) 0.0278(15) 0.0348(15) 0.0040(12) 0.0018(13) 0.0014(12)
O3C 0.0259(14) 0.0281(15) 0.0393(16) 0.0016(13) 0.0039(12) 0.0009(12)
O4C 0.0318(16) 0.0318(16) 0.0367(16) -0.0025(13) -0.0034(13) -0.0046(13)
C1C 0.029(2) 0.026(2) 0.031(2) -0.0012(16) 0.0001(16) -0.0005(16)
C2C 0.030(2) 0.0252(19) 0.0310(19) 0.0000(17) 0.0014(17) -0.0006(16)
C3C 0.028(2) 0.033(2) 0.037(2) -0.0033(18) 0.0014(18) 0.0019(17)
C4C 0.027(2) 0.041(2) 0.036(2) -0.0049(19) 0.0034(18) -0.0067(18)
C5C 0.036(2) 0.028(2) 0.032(2) -0.0008(17) 0.0010(17) -0.0068(18)
C6C 0.029(2) 0.026(2) 0.031(2) -0.0006(16) 0.0003(17) 0.0021(16)
C7C 0.0255(19) 0.024(2) 0.033(2) 0.0002(16) -0.0055(17) -0.0009(16)
C8C 0.029(2) 0.025(2) 0.031(2) 0.0015(17) -0.0006(16) 0.0024(15)
C9C 0.039(2) 0.026(2) 0.040(2) 0.0006(18) -0.0027(19) 0.0020(18)
C10C 0.040(2) 0.025(2) 0.044(3) 0.0005(19) 0.004(2) 0.0088(19)
C11C 0.030(2) 0.033(2) 0.039(2) -0.0039(18) 0.0010(18) 0.0057(18)
C12C 0.026(2) 0.0243(19) 0.038(2) 0.0007(16) -0.0021(17) -0.0018(16)
C13C 0.0256(19) 0.0204(18) 0.035(2) -0.0012(15) 0.0012(16) -0.0027(15)
C14C 0.028(2) 0.024(2) 0.037(2) -0.0010(16) 0.0006(16) -0.0001(16)
C15C 0.031(2) 0.027(2) 0.042(2) 0.0033(18) -0.0017(18) -0.0008(17)
C16C 0.039(2) 0.031(2) 0.034(2) 0.0063(18) -0.0048(19) -0.0043(19)
C17C 0.033(2) 0.031(2) 0.035(2) -0.0004(17) 0.0031(18) -0.0051(17)
C18C 0.0237(19) 0.0243(19) 0.036(2) 0.0006(16) -0.0002(16) -0.0046(15)
P1D 0.0289(5) 0.0272(5) 0.0325(6) -0.0015(4) -0.0046(4) -0.0007(4)
O1D 0.0390(18) 0.0363(18) 0.0457(19) 0.0087(14) -0.0012(15) 0.0081(14)
O2D 0.0354(16) 0.0311(15) 0.0370(17) 0.0008(13) 0.0029(13) 0.0069(13)
O3D 0.0280(15) 0.0289(15) 0.0396(17) 0.0022(13) 0.0016(13) -0.0015(12)
O4D 0.0405(18) 0.0395(18) 0.0426(18) -0.0084(15) -0.0099(15) -0.0058(15)
C1D 0.034(2) 0.028(2) 0.029(2) -0.0015(16) 0.0003(18) -0.0004(17)
C2D 0.036(2) 0.033(2) 0.033(2) 0.0025(18) -0.0035(18) 0.0001(18)
C3D 0.050(3) 0.034(2) 0.035(2) 0.0032(19) -0.003(2) -0.001(2)
C4D 0.043(3) 0.041(3) 0.032(2) -0.0007(18) 0.002(2) -0.011(2)
C5D 0.032(2) 0.042(2) 0.031(2) -0.0051(18) 0.0010(18) -0.0043(19)
C6D 0.040(2) 0.031(2) 0.027(2) -0.0035(17) -0.0018(18) -0.0008(18)
C7D 0.028(2) 0.0222(18) 0.033(2) -0.0035(16) -0.0027(17) -0.0014(15)
C8D 0.035(2) 0.026(2) 0.034(2) -0.0048(16) -0.0020(18) -0.0008(17)
C9D 0.035(2) 0.025(2) 0.043(2) 0.0001(18) -0.0047(19) 0.0061(17)
C10D 0.042(3) 0.031(2) 0.036(2) 0.0020(18) -0.008(2) 0.0066(19)
C11D 0.042(2) 0.029(2) 0.029(2) -0.0001(17) -0.0025(18) -0.0016(19)
C12D 0.029(2) 0.0215(19) 0.037(2) -0.0035(16) -0.0034(17) -0.0015(15)
C13D 0.026(2) 0.032(2) 0.038(2) -0.0020(18) -0.0061(18) -0.0018(17)
C14D 0.030(2) 0.032(2) 0.040(2) 0.0038(19) -0.0061(19) 0.0044(18)
C15D 0.028(2) 0.030(2) 0.055(3) -0.001(2) -0.004(2) 0.0061(17)
C16D 0.024(2) 0.040(2) 0.050(3) -0.006(2) -0.0025(19) 0.0067(18)
C17D 0.027(2) 0.039(2) 0.039(2) -0.006(2) 0.0023(18) -0.0013(18)
C18D 0.0234(19) 0.027(2) 0.040(2) 0.0024(17) -0.0037(17) -0.0030(16)

loop_
_atom_type_symbol
_atom_type_description
_atom_type_scat_dispersion_real
_atom_type_scat_dispersion_imag
_atom_type_scat_source
C C 0.0137 0.0067 'International Tables Vol C Tables 4.2.6.8 and 6.1.1.4'
H H 0.0000 0.0000 'International Tables Vol C Tables 4.2.6.8 and 6.1.1.4'
O O 0.0389 0.0241 'International Tables Vol C Tables 4.2.6.8 and 6.1.1.4'
P P 0.2532 0.3354 'International Tables Vol C Tables 4.2.6.8 and 6.1.1.4'

loop_
_geom_angle_atom_site_label_1
_geom_angle_atom_site_label_2
_geom_angle_atom_site_label_3
_geom_angle
_geom_angle_site_symmetry_1
_geom_angle_site_symmetry_3
O4A P1A C1A 119.3(2) . .
O4A P1A C7A 120.7(2) . .
O4A P1A C13A 118.8(2) . .
C1A P1A C7A 97.6(2) . .
C1A P1A C13A 97.9(2) . .
C13A P1A C7A 97.7(2) . .
C2A O1A C14A 118.7(3) . .
C8A O2A C6A 117.9(3) . .
C18A O3A C12A 118.3(3) . .
C2A C1A P1A 119.3(3) . .
C6A C1A P1A 119.6(3) . .
C6A C1A C2A 120.5(4) . .
O1A C2A C1A 121.1(4) . .
C3A C2A O1A 119.3(4) . .
C3A C2A C1A 119.5(4) . .
C2A C3A H3A 121.1 . .
C2A C3A C4A 117.9(4) . .
C4A C3A H3A 121.1 . .
C3A C4A H4A 118.2 . .
C3A C4A C5A 123.5(4) . .
C5A C4A H4A 118.2 . .
C4A C5A H5A 121.6 . .
C6A C5A C4A 116.9(4) . .
C6A C5A H5A 121.6 . .
C1A C6A O2A 120.6(4) . .
C5A C6A O2A 118.7(4) . .
C5A C6A C1A 120.6(4) . .
C8A C7A P1A 119.5(4) . .
C12A C7A P1A 119.7(3) . .
C12A C7A C8A 120.5(4) . .
C7A C8A O2A 120.9(4) . .
C9A C8A O2A 119.1(4) . .
C9A C8A C7A 120.0(4) . .
C8A C9A H9A 121.4 . .
C8A C9A C10A 117.2(5) . .
C10A C9A H9A 121.4 . .
C9A C10A H10A 118.2 . .
C11A C10A C9A 123.6(5) . .
C11A C10A H10A 118.2 . .
C10A C11A H11A 121.4 . .
C12A C11A C10A 117.2(5) . .
C12A C11A H11A 121.4 . .
C7A C12A O3A 120.9(4) . .
C11A C12A O3A 118.5(4) . .
C11A C12A C7A 120.6(4) . .
C14A C13A P1A 119.8(3) . .
C14A C13A C18A 121.0(4) . .
C18A C13A P1A 119.0(3) . .
C13A C14A O1A 120.9(4) . .
C13A C14A C15A 119.8(4) . .
C15A C14A O1A 119.3(4) . .
C14A C15A H15A 121.1 . .
C14A C15A C16A 117.8(4) . .
C16A C15A H15A 121.1 . .
C15A C16A H16A 118.5 . .
C17A C16A C15A 123.0(4) . .
C17A C16A H16A 118.5 . .
C16A C17A H17A 121.0 . .
C18A C17A C16A 118.0(4) . .
C18A C17A H17A 121.0 . .
C13A C18A O3A 121.4(4) . .
C17A C18A O3A 119.4(4) . .
C17A C18A C13A 119.2(4) . .
O4B P1B C1B 119.8(2) . .
O4B P1B C7B 118.8(2) . .
O4B P1B C13B 119.8(2) . .
C1B P1B C13B 98.0(2) . .
C7B P1B C1B 97.6(2) . .
C7B P1B C13B 98.0(2) . .
C2B O1B C14B 118.6(3) . .
C8B O2B C6B 118.1(3) . .
C12B O3B C18B 118.2(3) . .
C2B C1B P1B 119.5(4) . .
C6B C1B P1B 119.8(3) . .
C6B C1B C2B 120.2(4) . .
O1B C2B C1B 120.6(4) . .
C3B C2B O1B 119.5(4) . .
C3B C2B C1B 119.8(4) . .
C2B C3B H3B 120.9 . .
C2B C3B C4B 118.2(4) . .
C4B C3B H3B 120.9 . .
C3B C4B H4B 118.6 . .
C5B C4B C3B 122.9(5) . .
C5B C4B H4B 118.6 . .
C4B C5B H5B 121.2 . .
C6B C5B C4B 117.5(5) . .
C6B C5B H5B 121.2 . .
C1B C6B O2B 121.3(4) . .
C1B C6B C5B 120.4(4) . .
C5B C6B O2B 118.3(4) . .
C8B C7B P1B 120.2(3) . .
C8B C7B C12B 119.5(4) . .
C12B C7B P1B 119.7(3) . .
O2B C8B C7B 121.0(4) . .
C9B C8B O2B 118.4(4) . .
C9B C8B C7B 120.6(4) . .
C8B C9B H9B 121.1 . .
C8B C9B C10B 117.8(4) . .
C10B C9B H9B 121.1 . .
C9B C10B H10B 118.9 . .
C11B C10B C9B 122.2(4) . .
C11B C10B H10B 118.9 . .
C10B C11B H11B 120.6 . .
C12B C11B C10B 118.7(4) . .
C12B C11B H11B 120.6 . .
O3B C12B C7B 120.5(4) . .
C11B C12B O3B 119.4(4) . .
C11B C12B C7B 120.1(4) . .
C14B C13B P1B 119.9(4) . .
C14B C13B C18B 120.1(4) . .
C18B C13B P1B 119.4(3) . .
C13B C14B O1B 120.4(4) . .
C15B C14B O1B 119.2(4) . .
C15B C14B C13B 120.3(4) . .
C14B C15B H15B 121.1 . .
C14B C15B C16B 117.8(4) . .
C16B C15B H15B 121.1 . .
C15B C16B H16B 118.6 . .
C15B C16B C17B 122.9(4) . .
C17B C16B H16B 118.6 . .
C16B C17B H17B 121.0 . .
C18B C17B C16B 117.9(4) . .
C18B C17B H17B 121.0 . .
C13B C18B O3B 120.6(4) . .
C17B C18B O3B 119.4(4) . .
C17B C18B C13B 119.9(4) . .
O4C P1C C1C 118.6(2) . .
O4C P1C C7C 120.1(2) . .
O4C P1C C13C 119.04(19) . .
C1C P1C C7C 98.0(2) . .
C1C P1C C13C 98.6(2) . .
C13C P1C C7C 97.9(2) . .
C14C O1C C2C 118.9(3) . .
C8C O2C C6C 118.8(3) . .
C18C O3C C12C 118.5(3) . .
C2C C1C P1C 119.8(3) . .
C6C C1C P1C 119.7(3) . .
C6C C1C C2C 120.2(4) . .
C1C C2C O1C 120.7(4) . .
C3C C2C O1C 118.9(4) . .
C3C C2C C1C 120.3(4) . .
C2C C3C H3C 121.4 . .
C2C C3C C4C 117.2(4) . .
C4C C3C H3C 121.4 . .
C3C C4C H4C 118.4 . .
C3C C4C C5C 123.2(4) . .
C5C C4C H4C 118.4 . .
C4C C5C H5C 121.1 . .
C6C C5C C4C 117.8(4) . .
C6C C5C H5C 121.1 . .
C1C C6C O2C 120.9(4) . .
C5C C6C O2C 119.2(4) . .
C5C C6C C1C 119.9(4) . .
C8C C7C P1C 119.3(3) . .
C12C C7C P1C 119.6(3) . .
C12C C7C C8C 120.8(4) . .
O2C C8C C7C 121.3(4) . .
C9C C8C O2C 119.6(4) . .
C9C C8C C7C 119.1(4) . .
C8C C9C H9C 120.6 . .
C8C C9C C10C 118.9(4) . .
C10C C9C H9C 120.6 . .
C9C C10C H10C 118.9 . .
C9C C10C C11C 122.2(4) . .
C11C C10C H10C 118.9 . .
C10C C11C H11C 121.1 . .
C12C C11C C10C 117.8(4) . .
C12C C11C H11C 121.1 . .
C7C C12C O3C 120.6(4) . .
C11C C12C O3C 119.2(4) . .
C11C C12C C7C 120.2(4) . .
C14C C13C P1C 119.3(3) . .
C14C C13C C18C 120.4(4) . .
C18C C13C P1C 119.8(3) . .
C13C C14C O1C 121.3(4) . .
C15C C14C O1C 119.2(4) . .
C15C C14C C13C 119.5(4) . .
C14C C15C H15C 121.1 . .
C16C C15C C14C 117.9(4) . .
C16C C15C H15C 121.1 . .
C15C C16C H16C 118.3 . .
C15C C16C C17C 123.3(4) . .
C17C C16C H16C 118.3 . .
C16C C17C H17C 121.2 . .
C18C C17C C16C 117.7(4) . .
C18C C17C H17C 121.2 . .
O3C C18C C13C 120.4(4) . .
C17C C18C O3C 119.8(4) . .
C17C C18C C13C 119.8(4) . .
O4D P1D C1D 119.5(2) . .
O4D P1D C7D 118.6(2) . .
O4D P1D C13D 119.7(2) . .
C1D P1D C7D 98.2(2) . .
C1D P1D C13D 98.3(2) . .
C7D P1D C13D 97.8(2) . .
C2D O1D C14D 117.2(3) . .
C8D O2D C6D 117.9(3) . .
C12D O3D C18D 118.1(3) . .
C2D C1D P1D 119.6(4) . .
C6D C1D P1D 119.7(3) . .
C6D C1D C2D 119.8(4) . .
C1D C2D O1D 119.9(4) . .
C3D C2D O1D 119.8(4) . .
C3D C2D C1D 120.3(5) . .
C2D C3D H3D 120.9 . .
C2D C3D C4D 118.3(5) . .
C4D C3D H3D 120.9 . .
C3D C4D H4D 118.8 . .
C3D C4D C5D 122.5(4) . .
C5D C4D H4D 118.8 . .
C4D C5D H5D 121.0 . .
C6D C5D C4D 117.9(5) . .
C6D C5D H5D 121.0 . .
C1D C6D O2D 120.9(4) . .
C5D C6D O2D 119.0(4) . .
C5D C6D C1D 120.1(4) . .
C8D C7D P1D 119.7(3) . .
C12D C7D P1D 120.2(3) . .
C12D C7D C8D 119.7(4) . .
C7D C8D O2D 120.7(4) . .
C9D C8D O2D 119.5(4) . .
C9D C8D C7D 119.8(4) . .
C8D C9D H9D 120.6 . .
C8D C9D C10D 118.9(4) . .
C10D C9D H9D 120.6 . .
C9D C10D H10D 118.9 . .
C9D C10D C11D 122.1(4) . .
C11D C10D H10D 118.9 . .
C10D C11D H11D 121.1 . .
C12D C11D C10D 117.9(4) . .
C12D C11D H11D 121.1 . .
C7D C12D O3D 120.6(4) . .
C11D C12D O3D 118.9(4) . .
C11D C12D C7D 120.5(4) . .
C14D C13D P1D 119.3(4) . .
C14D C13D C18D 120.0(4) . .
C18D C13D P1D 119.8(4) . .
C13D C14D O1D 120.4(4) . .
C15D C14D O1D 119.9(4) . .
C15D C14D C13D 119.6(5) . .
C14D C15D H15D 120.7 . .
C16D C15D C14D 118.6(4) . .
C16D C15D H15D 120.7 . .
C15D C16D H16D 118.6 . .
C15D C16D C17D 122.8(4) . .
C17D C16D H16D 118.6 . .
C16D C17D H17D 121.2 . .
C18D C17D C16D 117.5(4) . .
C18D C17D H17D 121.2 . .
C13D C18D O3D 121.1(4) . .
C17D C18D O3D 118.6(4) . .
C17D C18D C13D 120.3(4) . .

loop_
_geom_bond_atom_site_label_1
_geom_bond_atom_site_label_2
_geom_bond_distance
_geom_bond_site_symmetry_2
P1A O4A 1.469(3) .
P1A C1A 1.751(4) .
P1A C7A 1.757(5) .
P1A C13A 1.756(4) .
O1A C2A 1.396(5) .
O1A C14A 1.399(5) .
O2A C6A 1.407(5) .
O2A C8A 1.395(5) .
O3A C12A 1.410(6) .
O3A C18A 1.397(5) .
C1A C2A 1.396(6) .
C1A C6A 1.391(6) .
C2A C3A 1.388(7) .
C3A H3A 0.9300 .
C3A C4A 1.392(6) .
C4A H4A 0.9300 .
C4A C5A 1.399(6) .
C5A H5A 0.9300 .
C5A C6A 1.385(6) .
C7A C8A 1.391(6) .
C7A C12A 1.383(6) .
C8A C9A 1.380(7) .
C9A H9A 0.9300 .
C9A C10A 1.394(8) .
C10A H10A 0.9300 .
C10A C11A 1.390(8) .
C11A H11A 0.9300 .
C11A C12A 1.374(7) .
C13A C14A 1.380(6) .
C13A C18A 1.395(6) .
C14A C15A 1.381(6) .
C15A H15A 0.9300 .
C15A C16A 1.390(6) .
C16A H16A 0.9300 .
C16A C17A 1.387(7) .
C17A H17A 0.9300 .
C17A C18A 1.383(6) .
P1B O4B 1.472(3) .
P1B C1B 1.750(5) .
P1B C7B 1.743(5) .
P1B C13B 1.755(5) .
O1B C2B 1.398(6) .
O1B C14B 1.398(6) .
O2B C6B 1.393(5) .
O2B C8B 1.392(5) .
O3B C12B 1.398(5) .
O3B C18B 1.400(5) .
C1B C2B 1.399(6) .
C1B C6B 1.389(6) .
C2B C3B 1.385(7) .
C3B H3B 0.9300 .
C3B C4B 1.395(7) .
C4B H4B 0.9300 .
C4B C5B 1.395(7) .
C5B H5B 0.9300 .
C5B C6B 1.392(6) .
C7B C8B 1.392(6) .
C7B C12B 1.399(6) .
C8B C9B 1.391(6) .
C9B H9B 0.9300 .
C9B C10B 1.397(7) .
C10B H10B 0.9300 .
C10B C11B 1.391(7) .
C11B H11B 0.9300 .
C11B C12B 1.381(6) .
C13B C14B 1.392(6) .
C13B C18B 1.397(6) .
C14B C15B 1.382(6) .
C15B H15B 0.9300 .
C15B C16B 1.391(7) .
C16B H16B 0.9300 .
C16B C17B 1.396(7) .
C17B H17B 0.9300 .
C17B C18B 1.384(6) .
P1C O4C 1.468(3) .
P1C C1C 1.743(4) .
P1C C7C 1.751(4) .
P1C C13C 1.750(4) .
O1C C2C 1.404(5) .
O1C C14C 1.400(5) .
O2C C6C 1.399(5) .
O2C C8C 1.388(5) .
O3C C12C 1.400(5) .
O3C C18C 1.396(5) .
C1C C2C 1.395(6) .
C1C C6C 1.393(6) .
C2C C3C 1.385(6) .
C3C H3C 0.9300 .
C3C C4C 1.395(7) .
C4C H4C 0.9300 .
C4C C5C 1.396(7) .
C5C H5C 0.9300 .
C5C C6C 1.383(6) .
C7C C8C 1.396(6) .
C7C C12C 1.395(6) .
C8C C9C 1.386(6) .
C9C H9C 0.9300 .
C9C C10C 1.393(7) .
C10C H10C 0.9300 .
C10C C11C 1.407(7) .
C11C H11C 0.9300 .
C11C C12C 1.382(6) .
C13C C14C 1.395(6) .
C13C C18C 1.396(6) .
C14C C15C 1.386(6) .
C15C H15C 0.9300 .
C15C C16C 1.386(7) .
C16C H16C 0.9300 .
C16C C17C 1.393(7) .
C17C H17C 0.9300 .
C17C C18C 1.381(6) .
P1D O4D 1.471(3) .
P1D C1D 1.747(5) .
P1D C7D 1.750(4) .
P1D C13D 1.755(5) .
O1D C2D 1.406(6) .
O1D C14D 1.408(6) .
O2D C6D 1.399(5) .
O2D C8D 1.397(5) .
O3D C12D 1.400(5) .
O3D C18D 1.401(5) .
C1D C2D 1.399(6) .
C1D C6D 1.392(7) .
C2D C3D 1.372(7) .
C3D H3D 0.9300 .
C3D C4D 1.392(7) .
C4D H4D 0.9300 .
C4D C5D 1.395(7) .
C5D H5D 0.9300 .
C5D C6D 1.387(7) .
C7D C8D 1.394(6) .
C7D C12D 1.394(6) .
C8D C9D 1.378(6) .
C9D H9D 0.9300 .
C9D C10D 1.390(7) .
C10D H10D 0.9300 .
C10D C11D 1.394(7) .
C11D H11D 0.9300 .
C11D C12D 1.383(6) .
C13D C14D 1.391(6) .
C13D C18D 1.392(7) .
C14D C15D 1.387(7) .
C15D H15D 0.9300 .
C15D C16D 1.375(7) .
C16D H16D 0.9300 .
C16D C17D 1.401(7) .
C17D H17D 0.9300 .
C17D C18D 1.384(6) .

_cod_database_fobs_code 4517229
